data_7134991
loop_
_publ_author_name
'Yin, Xiaojun'
'Chen, Xuefeng'
'Mo, Xuechao'
'Chen, Junjin'
'Huang, Mengyu'
'Ma, Jiacheng'
'Li, Yulan'
'Li, Nengquan'
'Yang, Chuluo'

_publ_section_title
;
 Charge-transfer modulated chiroptical azacyclooctatetraene-fused
 [5]helicenes with AIE features.
;
_journal_issue 84
_journal_name_full 'Chemical communications (Cambridge, England)'
_journal_page_first 16448
_journal_page_last 16451
_journal_paper_doi 10.1039/d5cc04747a
_journal_volume 61
_journal_year 2025
_chemical_absolute_configuration ad
_chemical_formula_moiety 'C58 H34 N4 O2'
_chemical_formula_sum 'C58 H34 N4 O2'
_chemical_formula_weight 818.89
_space_group_crystal_system triclinic
_space_group_IT_number 1
_space_group_name_Hall 'P 1'
_space_group_name_H-M_alt 'P 1'
_atom_sites_solution_hydrogens geom
_atom_sites_solution_primary dual
_audit_creation_date 2024-08-30
_audit_creation_method
;
Olex2 1.5
(compiled 2022.04.07 svn.rca3783a0 for OlexSys, GUI svn.r6498)
;
_audit_update_record
;
2025-08-14 deposited with the CCDC.	2025-09-17 downloaded from the CCDC.
;
_cell_angle_alpha 86.241(2)
_cell_angle_beta 72.076(2)
_cell_angle_gamma 68.194(2)
_cell_formula_units_Z 1
_cell_length_a 8.8479(4)
_cell_length_b 11.4027(5)
_cell_length_c 11.4991(5)
_cell_measurement_reflns_used 7643
_cell_measurement_temperature 170.00
_cell_measurement_theta_max 60.541
_cell_measurement_theta_min 3.520
_cell_volume 1023.29(8)
_computing_cell_refinement 'SAINT V8.40B (Bruker Nano, Inc., 2019)'
_computing_data_collection 'Bruker Instrument Service vV6.2.14'
_computing_data_reduction 'SAINT V8.40B (Bruker Nano, Inc., 2019)'
_computing_molecular_graphics 'Olex2 1.5 (Dolomanov et al., 2009)'
_computing_publication_material 'Olex2 1.5 (Dolomanov et al., 2009)'
_computing_structure_refinement 'SHELXL 2019/2 (Sheldrick, 2015)'
_computing_structure_solution 'SHELXT 2018/2 (Sheldrick, 2018)'
_diffrn_ambient_temperature 170.00
_diffrn_measured_fraction_theta_full 0.966
_diffrn_measured_fraction_theta_max 0.968
_diffrn_measurement_device_type 'Bruker D8 Venture'
_diffrn_measurement_method '\w and \f scans'
_diffrn_radiation_type GaK\a
_diffrn_radiation_wavelength 1.34139
_diffrn_reflns_av_R_equivalents 0.0327
_diffrn_reflns_av_unetI/netI 0.0475
_diffrn_reflns_Laue_measured_fraction_full 0.966
_diffrn_reflns_Laue_measured_fraction_max 0.968
_diffrn_reflns_limit_h_max 11
_diffrn_reflns_limit_h_min -11
_diffrn_reflns_limit_k_max 14
_diffrn_reflns_limit_k_min -14
_diffrn_reflns_limit_l_max 14
_diffrn_reflns_limit_l_min -14
_diffrn_reflns_number 12534
_diffrn_reflns_point_group_measured_fraction_full 0.903
_diffrn_reflns_point_group_measured_fraction_max 0.878
_diffrn_reflns_theta_full 53.594
_diffrn_reflns_theta_max 60.601
_diffrn_reflns_theta_min 3.520
_diffrn_source_current 3.57
_diffrn_source_power 0.24954300000000001
_diffrn_source_voltage 69.9
_exptl_absorpt_coefficient_mu 0.406
_exptl_absorpt_correction_T_max 0.7519
_exptl_absorpt_correction_T_min 0.6848
_exptl_absorpt_correction_type multi-scan
_exptl_absorpt_process_details
;
SADABS-2016/2 (Bruker,2016/2) was used for absorption correction.
wR2(int) was 0.0600 before and 0.0497 after correction.
The Ratio of minimum to maximum transmission is 0.9108.
The \l/2 correction factor is Not present.
;
_exptl_crystal_colour yellow
_exptl_crystal_colour_primary yellow
_exptl_crystal_density_diffrn 1.329
_exptl_crystal_description block
_exptl_crystal_F_000 426
_exptl_crystal_size_max 0.08
_exptl_crystal_size_mid 0.06
_exptl_crystal_size_min 0.04
_refine_diff_density_max 0.160
_refine_diff_density_min -0.222
_refine_diff_density_rms 0.044
_refine_ls_abs_structure_details
;
 Flack x determined using 3260 quotients [(I+)-(I-)]/[(I+)+(I-)]
 (Parsons, Flack and Wagner, Acta Cryst. B69 (2013) 249-259).
;
_refine_ls_abs_structure_Flack -0.06(14)
_refine_ls_extinction_method none
_refine_ls_goodness_of_fit_ref 1.067
_refine_ls_hydrogen_treatment constr
_refine_ls_matrix_type full
_refine_ls_number_parameters 577
_refine_ls_number_reflns 8231
_refine_ls_number_restraints 3
_refine_ls_restrained_S_all 1.067
_refine_ls_R_factor_all 0.0443
_refine_ls_R_factor_gt 0.0423
_refine_ls_shift/su_max 0.000
_refine_ls_shift/su_mean 0.000
_refine_ls_structure_factor_coef Fsqd
_refine_ls_weighting_details 'w=1/[\s^2^(Fo^2^)+(0.0607P)^2^+0.1066P] where P=(Fo^2^+2Fc^2^)/3'
_refine_ls_weighting_scheme calc
_refine_ls_wR_factor_gt 0.1090
_refine_ls_wR_factor_ref 0.1104
_reflns_Friedel_coverage 0.814
_reflns_Friedel_fraction_full 0.841
_reflns_Friedel_fraction_max 0.788
_reflns_number_gt 7788
_reflns_number_total 8231
_reflns_threshold_expression 'I > 2\s(I)'
_cod_data_source_file d5cc04747a2.cif
_cod_data_source_block 240826_mxc_1
_cod_depositor_comments 'Adding full bibliography for 7134991.cif.'
_cod_database_code 7134991
_shelx_shelxl_version_number 2019/2
_shelx_space_group_comment
;
The symmetry employed for this shelxl refinement is uniquely defined
by the following loop, which should always be used as a source of
symmetry information in preference to the above space-group names.
They are only intended as comments.
;
_shelx_estimated_absorpt_t_max 0.984
_shelx_estimated_absorpt_t_min 0.968
_olex2_refinement_description
;
1. Fixed Uiso
 At 1.2 times of:
  All C(H) groups
2.a Aromatic/amide H refined with riding coordinates:
 C1(H1), C2(H2), C3(H3), C4(H4), C9(H9), C10(H10), C11(H11), C12(H12),
 C18(H18), C19(H19), C20(H20), C21(H21), C22(H22), C26(H26), C29(H29), C30(H30),
  C31(H31), C32(H32), C36(H36), C37(H37), C38(H38), C39(H39), C43(H43),
 C44(H44), C45(H45), C46(H46), C48(H48), C49(H49), C50(H50), C51(H51), C55(H55),
  C56(H56), C57(H57), C58(H58)
;
_olex2_submission_special_instructions 'No special instructions were received'

loop_
_space_group_symop_operation_xyz
'x, y, z'

loop_
_atom_site_label
_atom_site_type_symbol
_atom_site_fract_x
_atom_site_fract_y
_atom_site_fract_z
_atom_site_U_iso_or_equiv
_atom_site_adp_type
_atom_site_occupancy
_atom_site_site_symmetry_order
_atom_site_calc_flag
_atom_site_refinement_flags_posn
_atom_site_refinement_flags_adp
_atom_site_refinement_flags_occupancy
_atom_site_disorder_assembly
_atom_site_disorder_group
O1 O 0.3763(3) 0.7154(3) 0.09587(18) 0.0547(6) Uani 1 1 d . . . . .
O2 O 0.6237(3) 0.04283(18) 0.6449(2) 0.0463(5) Uani 1 1 d . . . . .
N1 N 0.3028(2) 0.79963(18) 0.33918(16) 0.0247(4) Uani 1 1 d . . . . .
N2 N 0.5539(2) 0.61660(17) 0.40284(16) 0.0227(4) Uani 1 1 d . . . . .
N3 N 0.4791(2) 0.43378(16) 0.60346(17) 0.0216(4) Uani 1 1 d . . . . .
N4 N 0.7152(2) 0.24834(17) 0.67633(17) 0.0241(4) Uani 1 1 d . . . . .
C1 C 0.6047(5) 0.7866(4) 0.0307(3) 0.0506(8) Uani 1 1 d . . . . .
H1 H 0.624492 0.756971 -0.050010 0.061 Uiso 1 1 calc R U . . .
C2 C 0.7071(5) 0.8430(4) 0.0524(3) 0.0550(8) Uani 1 1 d . . . . .
H2 H 0.797866 0.852620 -0.012851 0.066 Uiso 1 1 calc R U . . .
C3 C 0.6762(5) 0.8858(3) 0.1707(3) 0.0506(8) Uani 1 1 d . . . . .
H3 H 0.745356 0.925903 0.186511 0.061 Uiso 1 1 calc R U . . .
C4 C 0.5455(4) 0.8705(3) 0.2660(2) 0.0383(6) Uani 1 1 d . . . . .
H4 H 0.527452 0.898259 0.346981 0.046 Uiso 1 1 calc R U . . .
C5 C 0.4407(3) 0.8151(2) 0.2445(2) 0.0269(5) Uani 1 1 d . . . . .
C6 C 0.4742(4) 0.7730(3) 0.1252(2) 0.0356(6) Uani 1 1 d . . . . .
C7 C 0.2781(3) 0.6700(3) 0.1912(2) 0.0353(6) Uani 1 1 d . . . . .
C8 C 0.2373(3) 0.7121(2) 0.3121(2) 0.0268(5) Uani 1 1 d . . . . .
C9 C 0.1315(3) 0.6650(3) 0.4027(2) 0.0355(5) Uani 1 1 d . . . . .
H9 H 0.099959 0.692977 0.485781 0.043 Uiso 1 1 calc R U . . .
C10 C 0.0717(4) 0.5780(3) 0.3731(3) 0.0427(6) Uani 1 1 d . . . . .
H10 H -0.000617 0.547336 0.435952 0.051 Uiso 1 1 calc R U . . .
C11 C 0.1165(4) 0.5358(3) 0.2534(3) 0.0461(7) Uani 1 1 d . . . . .
H11 H 0.077084 0.475205 0.233379 0.055 Uiso 1 1 calc R U . . .
C12 C 0.2198(4) 0.5827(3) 0.1624(3) 0.0460(7) Uani 1 1 d . . . . .
H12 H 0.250593 0.554472 0.079469 0.055 Uiso 1 1 calc R U . . .
C13 C 0.3061(3) 0.8046(2) 0.46302(19) 0.0226(4) Uani 1 1 d . . . . .
C14 C 0.4335(3) 0.70331(19) 0.50009(19) 0.0207(4) Uani 1 1 d . . . . .
C15 C 0.4400(3) 0.70176(19) 0.61802(19) 0.0200(4) Uani 1 1 d . . . . .
C16 C 0.3093(3) 0.79759(19) 0.70700(19) 0.0206(4) Uani 1 1 d . . . . .
C17 C 0.1824(3) 0.8971(2) 0.6695(2) 0.0226(4) Uani 1 1 d . . . . .
C18 C 0.1856(3) 0.8987(2) 0.5450(2) 0.0234(4) Uani 1 1 d . . . . .
H18 H 0.102822 0.966067 0.519084 0.028 Uiso 1 1 calc R U . . .
C19 C 0.0495(3) 0.9896(2) 0.7581(2) 0.0274(5) Uani 1 1 d . . . . .
H19 H -0.034107 1.057477 0.733420 0.033 Uiso 1 1 calc R U . . .
C20 C 0.0413(3) 0.9814(2) 0.8794(2) 0.0313(5) Uani 1 1 d . . . . .
H20 H -0.048959 1.042990 0.938324 0.038 Uiso 1 1 calc R U . . .
C21 C 0.1655(3) 0.8824(2) 0.9170(2) 0.0288(5) Uani 1 1 d . . . . .
H21 H 0.158193 0.877360 1.001251 0.035 Uiso 1 1 calc R U . . .
C22 C 0.2974(3) 0.7929(2) 0.83296(19) 0.0246(4) Uani 1 1 d . . . . .
H22 H 0.381526 0.727266 0.859448 0.030 Uiso 1 1 calc R U . . .
C23 C 0.5803(3) 0.5976(2) 0.65000(18) 0.0197(4) Uani 1 1 d . . . . .
C24 C 0.5895(3) 0.47510(19) 0.64120(18) 0.0196(4) Uani 1 1 d . . . . .
C25 C 0.7164(3) 0.37410(19) 0.68003(19) 0.0222(4) Uani 1 1 d . . . . .
C26 C 0.8335(3) 0.3964(2) 0.7188(2) 0.0237(4) Uani 1 1 d . . . . .
H26 H 0.916626 0.328126 0.743539 0.028 Uiso 1 1 calc R U . . .
C27 C 0.8339(3) 0.5206(2) 0.72302(19) 0.0224(4) Uani 1 1 d . . . . .
C28 C 0.7062(3) 0.6223(2) 0.68760(18) 0.0205(4) Uani 1 1 d . . . . .
C29 C 0.7134(3) 0.7447(2) 0.68554(19) 0.0243(4) Uani 1 1 d . . . . .
H29 H 0.630069 0.813621 0.661601 0.029 Uiso 1 1 calc R U . . .
C30 C 0.8396(3) 0.7649(2) 0.7178(2) 0.0285(5) Uani 1 1 d . . . . .
H30 H 0.843290 0.847255 0.714766 0.034 Uiso 1 1 calc R U . . .
C31 C 0.9629(3) 0.6651(3) 0.7552(2) 0.0308(5) Uani 1 1 d . . . . .
H31 H 1.048010 0.680488 0.778871 0.037 Uiso 1 1 calc R U . . .
C32 C 0.9602(3) 0.5456(2) 0.7574(2) 0.0277(5) Uani 1 1 d . . . . .
H32 H 1.044351 0.478420 0.782351 0.033 Uiso 1 1 calc R U . . .
C33 C 0.4813(3) 0.43393(19) 0.49149(19) 0.0211(4) Uani 1 1 d . . . . .
C34 C 0.5673(3) 0.5017(2) 0.39313(19) 0.0217(4) Uani 1 1 d . . . . .
C35 C 0.6605(3) 0.4339(2) 0.2719(2) 0.0248(4) Uani 1 1 d . . . . .
C36 C 0.7801(3) 0.4750(2) 0.1874(2) 0.0327(5) Uani 1 1 d . . . . .
H36 H 0.803015 0.544236 0.209169 0.039 Uiso 1 1 calc R U . . .
C37 C 0.8648(4) 0.4148(3) 0.0725(2) 0.0448(7) Uani 1 1 d . . . . .
H37 H 0.948295 0.440896 0.015469 0.054 Uiso 1 1 calc R U . . .
C38 C 0.8267(5) 0.3157(3) 0.0410(2) 0.0486(7) Uani 1 1 d . . . . .
H38 H 0.886480 0.272895 -0.037401 0.058 Uiso 1 1 calc R U . . .
C39 C 0.7031(4) 0.2787(3) 0.1221(2) 0.0404(6) Uani 1 1 d . . . . .
H39 H 0.676058 0.212831 0.097565 0.049 Uiso 1 1 calc R U . . .
C40 C 0.6168(3) 0.3367(2) 0.2401(2) 0.0285(5) Uani 1 1 d . . . . .
C41 C 0.4833(3) 0.2989(2) 0.3286(2) 0.0289(5) Uani 1 1 d . . . . .
C42 C 0.4139(3) 0.3479(2) 0.4513(2) 0.0255(5) Uani 1 1 d . . . . .
C43 C 0.3002(3) 0.3044(2) 0.5373(3) 0.0344(5) Uani 1 1 d . . . . .
H43 H 0.258111 0.336065 0.620163 0.041 Uiso 1 1 calc R U . . .
C44 C 0.2477(4) 0.2148(3) 0.5029(3) 0.0439(7) Uani 1 1 d . . . . .
H44 H 0.170027 0.184985 0.561639 0.053 Uiso 1 1 calc R U . . .
C45 C 0.3101(4) 0.1697(3) 0.3817(3) 0.0466(7) Uani 1 1 d . . . . .
H45 H 0.272414 0.110198 0.357113 0.056 Uiso 1 1 calc R U . . .
C46 C 0.4259(4) 0.2101(3) 0.2964(3) 0.0403(6) Uani 1 1 d . . . . .
H46 H 0.467868 0.177012 0.214125 0.048 Uiso 1 1 calc R U . . .
C47 C 0.7728(3) 0.1846(2) 0.5601(2) 0.0253(4) Uani 1 1 d . . . . .
C48 C 0.8764(3) 0.2186(2) 0.4573(2) 0.0296(5) Uani 1 1 d . . . . .
H48 H 0.905433 0.289901 0.462835 0.036 Uiso 1 1 calc R U . . .
C49 C 0.9383(3) 0.1491(3) 0.3460(2) 0.0357(5) Uani 1 1 d . . . . .
H49 H 1.008539 0.173622 0.276120 0.043 Uiso 1 1 calc R U . . .
C50 C 0.8981(4) 0.0446(3) 0.3370(3) 0.0394(6) Uani 1 1 d . . . . .
H50 H 0.943007 -0.004165 0.261799 0.047 Uiso 1 1 calc R U . . .
C51 C 0.7919(4) 0.0118(2) 0.4382(3) 0.0393(6) Uani 1 1 d . . . . .
H51 H 0.762347 -0.059138 0.432258 0.047 Uiso 1 1 calc R U . . .
C52 C 0.7288(3) 0.0813(2) 0.5475(3) 0.0326(5) Uani 1 1 d . . . . .
C53 C 0.5419(4) 0.1201(2) 0.7504(3) 0.0360(6) Uani 1 1 d . . . . .
C54 C 0.5849(3) 0.2223(2) 0.7689(2) 0.0282(5) Uani 1 1 d . . . . .
C55 C 0.4995(4) 0.2931(3) 0.8790(2) 0.0384(6) Uani 1 1 d . . . . .
H55 H 0.526363 0.362887 0.893717 0.046 Uiso 1 1 calc R U . . .
C56 C 0.3739(5) 0.2625(3) 0.9688(3) 0.0543(8) Uani 1 1 d . . . . .
H56 H 0.316081 0.311398 1.044110 0.065 Uiso 1 1 calc R U . . .
C57 C 0.3337(5) 0.1614(4) 0.9481(3) 0.0611(10) Uani 1 1 d . . . . .
H57 H 0.248063 0.140943 1.009045 0.073 Uiso 1 1 calc R U . . .
C58 C 0.4180(4) 0.0901(3) 0.8390(3) 0.0536(8) Uani 1 1 d . . . . .
H58 H 0.390691 0.020265 0.824737 0.064 Uiso 1 1 calc R U . . .

loop_
_atom_site_aniso_label
_atom_site_aniso_U_11
_atom_site_aniso_U_22
_atom_site_aniso_U_33
_atom_site_aniso_U_23
_atom_site_aniso_U_13
_atom_site_aniso_U_12
O1 0.0722(15) 0.0951(18) 0.0243(9) 0.0101(10) -0.0189(9) -0.0592(14)
O2 0.0570(12) 0.0254(9) 0.0548(12) -0.0048(8) -0.0043(10) -0.0225(9)
N1 0.0261(9) 0.0257(9) 0.0218(9) 0.0027(7) -0.0080(7) -0.0089(8)
N2 0.0233(8) 0.0195(8) 0.0220(8) -0.0031(7) -0.0071(7) -0.0035(7)
N3 0.0211(8) 0.0165(8) 0.0277(9) -0.0005(7) -0.0090(7) -0.0058(7)
N4 0.0273(9) 0.0175(8) 0.0284(9) 0.0024(7) -0.0110(8) -0.0075(7)
C1 0.0642(19) 0.071(2) 0.0254(13) 0.0033(13) -0.0070(12) -0.0404(17)
C2 0.063(2) 0.071(2) 0.0375(15) 0.0015(14) 0.0016(14) -0.0452(18)
C3 0.0602(19) 0.062(2) 0.0432(16) -0.0003(14) -0.0054(13) -0.0457(17)
C4 0.0491(15) 0.0389(14) 0.0311(12) -0.0020(10) -0.0068(11) -0.0247(12)
C5 0.0303(11) 0.0239(11) 0.0245(11) 0.0042(8) -0.0079(9) -0.0085(9)
C6 0.0429(14) 0.0435(15) 0.0274(12) 0.0063(10) -0.0145(10) -0.0214(12)
C7 0.0335(13) 0.0498(15) 0.0285(12) 0.0038(11) -0.0136(10) -0.0189(12)
C8 0.0221(10) 0.0305(12) 0.0273(11) 0.0007(9) -0.0110(9) -0.0064(9)
C9 0.0325(12) 0.0455(15) 0.0283(12) -0.0028(10) -0.0050(10) -0.0170(11)
C10 0.0349(13) 0.0542(17) 0.0434(15) 0.0009(12) -0.0079(11) -0.0244(13)
C11 0.0413(15) 0.0550(18) 0.0530(17) -0.0061(14) -0.0175(13) -0.0259(14)
C12 0.0445(15) 0.068(2) 0.0358(14) -0.0084(13) -0.0140(12) -0.0290(14)
C13 0.0245(10) 0.0209(10) 0.0229(10) 0.0013(8) -0.0081(8) -0.0084(8)
C14 0.0201(9) 0.0165(9) 0.0239(10) -0.0013(8) -0.0045(8) -0.0065(8)
C15 0.0210(9) 0.0161(9) 0.0236(10) -0.0010(7) -0.0063(8) -0.0076(8)
C16 0.0213(9) 0.0181(9) 0.0241(10) 0.0005(7) -0.0054(8) -0.0105(8)
C17 0.0210(10) 0.0179(10) 0.0277(10) -0.0017(8) -0.0041(8) -0.0081(8)
C18 0.0233(10) 0.0173(9) 0.0293(11) 0.0012(8) -0.0092(8) -0.0060(8)
C19 0.0231(10) 0.0214(11) 0.0335(12) -0.0029(9) -0.0037(9) -0.0068(8)
C20 0.0268(11) 0.0281(12) 0.0309(11) -0.0084(9) 0.0026(9) -0.0090(9)
C21 0.0324(12) 0.0300(12) 0.0220(10) -0.0028(9) -0.0031(9) -0.0129(10)
C22 0.0260(11) 0.0248(11) 0.0234(10) -0.0006(8) -0.0058(8) -0.0109(9)
C23 0.0216(9) 0.0186(9) 0.0185(9) 0.0000(7) -0.0046(7) -0.0079(8)
C24 0.0207(9) 0.0187(9) 0.0204(9) 0.0003(7) -0.0066(7) -0.0079(8)
C25 0.0246(10) 0.0179(10) 0.0239(10) 0.0009(8) -0.0073(8) -0.0075(8)
C26 0.0237(10) 0.0224(10) 0.0248(10) 0.0013(8) -0.0099(8) -0.0064(8)
C27 0.0216(9) 0.0251(10) 0.0210(10) -0.0016(8) -0.0062(8) -0.0089(8)
C28 0.0211(9) 0.0218(10) 0.0176(9) -0.0027(7) -0.0027(7) -0.0087(8)
C29 0.0256(10) 0.0239(11) 0.0237(10) -0.0008(8) -0.0036(8) -0.0124(8)
C30 0.0311(12) 0.0299(12) 0.0280(11) -0.0010(9) -0.0036(9) -0.0193(10)
C31 0.0271(11) 0.0431(14) 0.0295(11) -0.0030(10) -0.0067(9) -0.0218(10)
C32 0.0247(10) 0.0327(12) 0.0265(11) -0.0009(9) -0.0085(9) -0.0106(9)
C33 0.0169(9) 0.0163(9) 0.0268(10) -0.0036(8) -0.0068(8) -0.0015(7)
C34 0.0183(9) 0.0214(10) 0.0246(10) -0.0030(8) -0.0088(8) -0.0037(8)
C35 0.0253(10) 0.0226(10) 0.0223(10) -0.0026(8) -0.0087(8) -0.0024(8)
C36 0.0351(13) 0.0303(12) 0.0283(11) -0.0033(9) -0.0065(10) -0.0091(10)
C37 0.0539(17) 0.0432(15) 0.0279(13) -0.0016(11) 0.0000(12) -0.0171(13)
C38 0.068(2) 0.0397(15) 0.0255(12) -0.0098(11) -0.0024(13) -0.0144(14)
C39 0.0552(17) 0.0328(13) 0.0304(13) -0.0091(10) -0.0130(12) -0.0113(12)
C40 0.0301(11) 0.0239(11) 0.0288(11) -0.0045(9) -0.0130(9) -0.0029(9)
C41 0.0288(11) 0.0244(11) 0.0349(12) -0.0070(9) -0.0146(9) -0.0060(9)
C42 0.0221(10) 0.0217(10) 0.0337(12) -0.0060(9) -0.0112(9) -0.0057(8)
C43 0.0262(11) 0.0307(13) 0.0463(14) -0.0100(11) -0.0073(10) -0.0117(10)
C44 0.0332(13) 0.0399(15) 0.0607(17) -0.0123(13) -0.0045(12) -0.0212(12)
C45 0.0381(14) 0.0422(16) 0.0669(19) -0.0178(14) -0.0152(14) -0.0202(12)
C46 0.0409(14) 0.0361(14) 0.0477(15) -0.0150(12) -0.0176(12) -0.0123(12)
C47 0.0254(10) 0.0163(10) 0.0343(11) -0.0012(8) -0.0147(9) -0.0028(8)
C48 0.0301(11) 0.0257(11) 0.0334(12) 0.0001(9) -0.0136(9) -0.0073(9)
C49 0.0344(12) 0.0356(13) 0.0347(13) -0.0026(10) -0.0129(10) -0.0076(10)
C50 0.0415(14) 0.0342(13) 0.0398(14) -0.0127(11) -0.0188(11) -0.0034(11)
C51 0.0407(14) 0.0247(12) 0.0547(16) -0.0095(11) -0.0205(12) -0.0079(10)
C52 0.0323(12) 0.0206(11) 0.0443(14) -0.0009(9) -0.0145(10) -0.0066(9)
C53 0.0377(13) 0.0225(12) 0.0473(14) 0.0029(10) -0.0110(11) -0.0127(10)
C54 0.0291(11) 0.0212(11) 0.0345(12) 0.0062(9) -0.0109(9) -0.0093(9)
C55 0.0458(15) 0.0355(14) 0.0350(13) 0.0013(11) -0.0061(11) -0.0211(12)
C56 0.0588(19) 0.0551(19) 0.0416(15) -0.0008(13) 0.0067(14) -0.0300(16)
C57 0.058(2) 0.058(2) 0.061(2) 0.0023(16) 0.0105(16) -0.0381(17)
C58 0.0533(18) 0.0387(16) 0.068(2) 0.0057(14) -0.0042(16) -0.0285(14)

loop_
_atom_type_symbol
_atom_type_description
_atom_type_scat_dispersion_real
_atom_type_scat_dispersion_imag
_atom_type_scat_source
C C 0.0137 0.0067 'International Tables Vol C Tables 4.2.6.8 and 6.1.1.4'
H H 0.0000 0.0000 'International Tables Vol C Tables 4.2.6.8 and 6.1.1.4'
N N 0.0241 0.0134 'International Tables Vol C Tables 4.2.6.8 and 6.1.1.4'
O O 0.0389 0.0241 'International Tables Vol C Tables 4.2.6.8 and 6.1.1.4'

loop_
_geom_angle_atom_site_label_1
_geom_angle_atom_site_label_2
_geom_angle_atom_site_label_3
_geom_angle
_geom_angle_site_symmetry_1
_geom_angle_site_symmetry_3
_geom_angle_publ_flag
C7 O1 C6 116.87(19) . . ?
C53 O2 C52 117.97(19) . . ?
C5 N1 C13 117.36(18) . . ?
C8 N1 C5 116.16(18) . . ?
C8 N1 C13 115.90(17) . . ?
C34 N2 C14 123.99(18) . . ?
C33 N3 C24 122.00(18) . . ?
C47 N4 C25 117.75(18) . . ?
C54 N4 C25 116.78(18) . . ?
C54 N4 C47 117.34(18) . . ?
C2 C1 H1 119.9 . . ?
C6 C1 H1 119.9 . . ?
C6 C1 C2 120.1(3) . . ?
C1 C2 H2 120.4 . . ?
C1 C2 C3 119.1(3) . . ?
C3 C2 H2 120.4 . . ?
C2 C3 H3 119.8 . . ?
C4 C3 C2 120.5(3) . . ?
C4 C3 H3 119.8 . . ?
C3 C4 H4 119.7 . . ?
C3 C4 C5 120.7(2) . . ?
C5 C4 H4 119.7 . . ?
C4 C5 N1 122.6(2) . . ?
C4 C5 C6 117.8(2) . . ?
C6 C5 N1 119.6(2) . . ?
O1 C6 C5 121.5(2) . . ?
C1 C6 O1 116.7(2) . . ?
C1 C6 C5 121.8(2) . . ?
O1 C7 C8 121.2(2) . . ?
C12 C7 O1 117.5(2) . . ?
C12 C7 C8 121.3(2) . . ?
C7 C8 N1 120.0(2) . . ?
C7 C8 C9 117.5(2) . . ?
C9 C8 N1 122.5(2) . . ?
C8 C9 H9 119.5 . . ?
C10 C9 C8 121.0(2) . . ?
C10 C9 H9 119.5 . . ?
C9 C10 H10 119.8 . . ?
C11 C10 C9 120.4(3) . . ?
C11 C10 H10 119.8 . . ?
C10 C11 H11 120.4 . . ?
C10 C11 C12 119.3(3) . . ?
C12 C11 H11 120.4 . . ?
C7 C12 C11 120.5(3) . . ?
C7 C12 H12 119.7 . . ?
C11 C12 H12 119.7 . . ?
C14 C13 N1 118.34(18) . . ?
C18 C13 N1 121.05(19) . . ?
C18 C13 C14 120.50(19) . . ?
N2 C14 C13 113.44(18) . . ?
C15 C14 N2 125.56(19) . . ?
C15 C14 C13 120.77(18) . . ?
C14 C15 C16 119.29(19) . . ?
C14 C15 C23 118.53(17) . . ?
C16 C15 C23 122.15(18) . . ?
C17 C16 C15 119.33(18) . . ?
C22 C16 C15 121.95(19) . . ?
C22 C16 C17 118.65(18) . . ?
C16 C17 C18 119.45(18) . . ?
C19 C17 C16 119.42(19) . . ?
C19 C17 C18 121.0(2) . . ?
C13 C18 C17 120.5(2) . . ?
C13 C18 H18 119.8 . . ?
C17 C18 H18 119.8 . . ?
C17 C19 H19 119.8 . . ?
C20 C19 C17 120.3(2) . . ?
C20 C19 H19 119.8 . . ?
C19 C20 H20 119.8 . . ?
C19 C20 C21 120.4(2) . . ?
C21 C20 H20 119.8 . . ?
C20 C21 H21 119.7 . . ?
C22 C21 C20 120.6(2) . . ?
C22 C21 H21 119.7 . . ?
C16 C22 H22 119.7 . . ?
C21 C22 C16 120.6(2) . . ?
C21 C22 H22 119.7 . . ?
C24 C23 C15 118.79(18) . . ?
C24 C23 C28 119.80(19) . . ?
C28 C23 C15 121.40(18) . . ?
N3 C24 C25 112.94(17) . . ?
C23 C24 N3 127.24(18) . . ?
C23 C24 C25 119.72(18) . . ?
C24 C25 N4 118.02(18) . . ?
C26 C25 N4 121.01(19) . . ?
C26 C25 C24 120.98(18) . . ?
C25 C26 H26 119.5 . . ?
C25 C26 C27 120.94(19) . . ?
C27 C26 H26 119.5 . . ?
C26 C27 C28 118.71(18) . . ?
C32 C27 C26 122.1(2) . . ?
C32 C27 C28 119.19(19) . . ?
C27 C28 C23 119.66(18) . . ?
C29 C28 C23 122.00(19) . . ?
C29 C28 C27 118.28(18) . . ?
C28 C29 H29 119.6 . . ?
C30 C29 C28 120.8(2) . . ?
C30 C29 H29 119.6 . . ?
C29 C30 H30 119.6 . . ?
C29 C30 C31 120.8(2) . . ?
C31 C30 H30 119.6 . . ?
C30 C31 H31 120.1 . . ?
C32 C31 C30 119.9(2) . . ?
C32 C31 H31 120.1 . . ?
C27 C32 H32 119.5 . . ?
C31 C32 C27 121.1(2) . . ?
C31 C32 H32 119.5 . . ?
N3 C33 C34 125.13(18) . . ?
N3 C33 C42 117.95(19) . . ?
C42 C33 C34 116.42(18) . . ?
N2 C34 C33 125.26(18) . . ?
N2 C34 C35 117.63(19) . . ?
C35 C34 C33 116.82(18) . . ?
C36 C35 C34 119.2(2) . . ?
C36 C35 C40 121.3(2) . . ?
C40 C35 C34 119.2(2) . . ?
C35 C36 H36 120.0 . . ?
C37 C36 C35 119.9(2) . . ?
C37 C36 H36 120.0 . . ?
C36 C37 H37 120.3 . . ?
C36 C37 C38 119.3(3) . . ?
C38 C37 H37 120.3 . . ?
C37 C38 H38 119.6 . . ?
C39 C38 C37 120.9(2) . . ?
C39 C38 H38 119.6 . . ?
C38 C39 H39 119.5 . . ?
C38 C39 C40 121.0(2) . . ?
C40 C39 H39 119.5 . . ?
C35 C40 C41 120.59(19) . . ?
C39 C40 C35 117.4(2) . . ?
C39 C40 C41 122.0(2) . . ?
C42 C41 C40 120.60(19) . . ?
C46 C41 C40 122.1(2) . . ?
C46 C41 C42 117.3(2) . . ?
C41 C42 C33 118.9(2) . . ?
C43 C42 C33 119.7(2) . . ?
C43 C42 C41 120.9(2) . . ?
C42 C43 H43 119.8 . . ?
C42 C43 C44 120.4(2) . . ?
C44 C43 H43 119.8 . . ?
C43 C44 H44 120.4 . . ?
C45 C44 C43 119.2(3) . . ?
C45 C44 H44 120.4 . . ?
C44 C45 H45 119.6 . . ?
C46 C45 C44 120.8(2) . . ?
C46 C45 H45 119.6 . . ?
C41 C46 H46 119.3 . . ?
C45 C46 C41 121.4(2) . . ?
C45 C46 H46 119.3 . . ?
C48 C47 N4 122.3(2) . . ?
C48 C47 C52 118.1(2) . . ?
C52 C47 N4 119.6(2) . . ?
C47 C48 H48 119.7 . . ?
C47 C48 C49 120.6(2) . . ?
C49 C48 H48 119.7 . . ?
C48 C49 H49 119.9 . . ?
C50 C49 C48 120.3(3) . . ?
C50 C49 H49 119.9 . . ?
C49 C50 H50 120.3 . . ?
C51 C50 C49 119.5(2) . . ?
C51 C50 H50 120.3 . . ?
C50 C51 H51 119.8 . . ?
C52 C51 C50 120.3(2) . . ?
C52 C51 H51 119.8 . . ?
O2 C52 C47 121.6(2) . . ?
C51 C52 O2 117.1(2) . . ?
C51 C52 C47 121.3(2) . . ?
O2 C53 C54 121.9(2) . . ?
O2 C53 C58 116.8(2) . . ?
C58 C53 C54 121.3(3) . . ?
C53 C54 N4 119.4(2) . . ?
C55 C54 N4 122.4(2) . . ?
C55 C54 C53 118.1(2) . . ?
C54 C55 H55 119.8 . . ?
C54 C55 C56 120.5(3) . . ?
C56 C55 H55 119.8 . . ?
C55 C56 H56 119.9 . . ?
C57 C56 C55 120.2(3) . . ?
C57 C56 H56 119.9 . . ?
C56 C57 H57 120.0 . . ?
C58 C57 C56 119.9(3) . . ?
C58 C57 H57 120.0 . . ?
C53 C58 H58 120.0 . . ?
C57 C58 C53 120.0(3) . . ?
C57 C58 H58 120.0 . . ?

loop_
_geom_bond_atom_site_label_1
_geom_bond_atom_site_label_2
_geom_bond_distance
_geom_bond_site_symmetry_2
_geom_bond_publ_flag
O1 C6 1.388(3) . ?
O1 C7 1.378(3) . ?
O2 C52 1.381(3) . ?
O2 C53 1.377(3) . ?
N1 C5 1.422(3) . ?
N1 C8 1.418(3) . ?
N1 C13 1.438(3) . ?
N2 C14 1.411(3) . ?
N2 C34 1.281(3) . ?
N3 C24 1.412(3) . ?
N3 C33 1.282(3) . ?
N4 C25 1.441(3) . ?
N4 C47 1.417(3) . ?
N4 C54 1.417(3) . ?
C1 H1 0.9500 . ?
C1 C2 1.376(5) . ?
C1 C6 1.370(4) . ?
C2 H2 0.9500 . ?
C2 C3 1.387(5) . ?
C3 H3 0.9500 . ?
C3 C4 1.383(4) . ?
C4 H4 0.9500 . ?
C4 C5 1.385(4) . ?
C5 C6 1.390(3) . ?
C7 C8 1.394(3) . ?
C7 C12 1.377(4) . ?
C8 C9 1.397(3) . ?
C9 H9 0.9500 . ?
C9 C10 1.387(4) . ?
C10 H10 0.9500 . ?
C10 C11 1.376(4) . ?
C11 H11 0.9500 . ?
C11 C12 1.384(4) . ?
C12 H12 0.9500 . ?
C13 C14 1.432(3) . ?
C13 C18 1.357(3) . ?
C14 C15 1.374(3) . ?
C15 C16 1.435(3) . ?
C15 C23 1.488(3) . ?
C16 C17 1.422(3) . ?
C16 C22 1.419(3) . ?
C17 C18 1.422(3) . ?
C17 C19 1.420(3) . ?
C18 H18 0.9500 . ?
C19 H19 0.9500 . ?
C19 C20 1.373(3) . ?
C20 H20 0.9500 . ?
C20 C21 1.405(4) . ?
C21 H21 0.9500 . ?
C21 C22 1.374(3) . ?
C22 H22 0.9500 . ?
C23 C24 1.378(3) . ?
C23 C28 1.432(3) . ?
C24 C25 1.437(3) . ?
C25 C26 1.354(3) . ?
C26 H26 0.9500 . ?
C26 C27 1.421(3) . ?
C27 C28 1.427(3) . ?
C27 C32 1.418(3) . ?
C28 C29 1.419(3) . ?
C29 H29 0.9500 . ?
C29 C30 1.376(3) . ?
C30 H30 0.9500 . ?
C30 C31 1.404(4) . ?
C31 H31 0.9500 . ?
C31 C32 1.370(3) . ?
C32 H32 0.9500 . ?
C33 C34 1.499(3) . ?
C33 C42 1.482(3) . ?
C34 C35 1.477(3) . ?
C35 C36 1.400(3) . ?
C35 C40 1.403(3) . ?
C36 H36 0.9500 . ?
C36 C37 1.381(4) . ?
C37 H37 0.9500 . ?
C37 C38 1.391(4) . ?
C38 H38 0.9500 . ?
C38 C39 1.382(4) . ?
C39 H39 0.9500 . ?
C39 C40 1.402(3) . ?
C40 C41 1.482(3) . ?
C41 C42 1.413(3) . ?
C41 C46 1.403(3) . ?
C42 C43 1.389(4) . ?
C43 H43 0.9500 . ?
C43 C44 1.392(3) . ?
C44 H44 0.9500 . ?
C44 C45 1.386(4) . ?
C45 H45 0.9500 . ?
C45 C46 1.377(4) . ?
C46 H46 0.9500 . ?
C47 C48 1.387(3) . ?
C47 C52 1.399(3) . ?
C48 H48 0.9500 . ?
C48 C49 1.395(4) . ?
C49 H49 0.9500 . ?
C49 C50 1.382(4) . ?
C50 H50 0.9500 . ?
C50 C51 1.382(4) . ?
C51 H51 0.9500 . ?
C51 C52 1.375(4) . ?
C53 C54 1.401(3) . ?
C53 C58 1.379(4) . ?
C54 C55 1.385(4) . ?
C55 H55 0.9500 . ?
C55 C56 1.399(4) . ?
C56 H56 0.9500 . ?
C56 C57 1.380(5) . ?
C57 H57 0.9500 . ?
C57 C58 1.378(5) . ?
C58 H58 0.9500 . ?
